data_4310399
loop_
_publ_author_name
'Hershel Jude'
'Jeanette A. Krause Bauer'
'William B. Connick'

_publ_contact_author_address
;     Department of Chemistry
      University of Cincinnati
      Cincinnati, OH 45221-0172 USA
;
_publ_contact_author_email bill.connick@uc.edu
_publ_contact_author_fax '513 556 9239'
_publ_contact_author_name 'Dr. William B. Connick'
_publ_contact_author_phone '513 556 0148'
_publ_section_title
;
 Tuning the Electronic Structures of Platinum(II) Complexes with a
 Cyclometalating Aryldiamine Ligand
;
_journal_name_full 'Inorganic Chemistry'
_journal_page_first 725
_journal_page_last 733
_journal_paper_doi 10.1021/ic0346329
_journal_volume 43
_journal_year 2004
_chemical_formula_moiety 'C23 H32 N3 Pt, C F3 S O3'
_chemical_formula_sum 'C24 H32 F3 N3 O3 Pt S'
_chemical_formula_weight 694.68
_chemical_name_systematic
; 
 ? 
;
_space_group_IT_number 2
_symmetry_cell_setting triclinic
_symmetry_space_group_name_Hall '-P 1'
_symmetry_space_group_name_H-M 'P -1'
_atom_sites_solution_hydrogens geom
_atom_sites_solution_primary direct
_atom_sites_solution_secondary difmap
_audit_creation_method SHELXL
_cell_angle_alpha 114.190(2)
_cell_angle_beta 100.745(3)
_cell_angle_gamma 103.545(2)
_cell_formula_units_Z 2
_cell_length_a 9.7518(6)
_cell_length_b 12.0132(8)
_cell_length_c 12.6718(9)
_cell_measurement_reflns_used 8192
_cell_measurement_temperature 150(2)
_cell_measurement_theta_max 28.30
_cell_measurement_theta_min 2.43
_cell_volume 1247.95(15)
_computing_cell_refinement 'Bruker SAINT v5.A06'
_computing_data_collection 'Bruker SMART v5.051'
_computing_data_reduction 'Bruker SAINT v5/A06'
_computing_molecular_graphics 'Bruker SHELXTL v5.03'
_computing_publication_material 'Bruker SHELXTL v5.03'
_computing_structure_refinement 'Bruker SHELXTL v5.03'
_computing_structure_solution 'Bruker SHELXTL v5.03'
_diffrn_ambient_temperature 150(2)
_diffrn_measurement_device 'SMART 1K Platform CCD'
_diffrn_measurement_method '\w scans'
_diffrn_radiation_monochromator graphite
_diffrn_radiation_source 'fine-focus sealed tube'
_diffrn_radiation_type MoK\a
_diffrn_radiation_wavelength 0.71073
_diffrn_reflns_av_R_equivalents 0.0359
_diffrn_reflns_av_sigmaI/netI 0.0343
_diffrn_reflns_limit_h_max 12
_diffrn_reflns_limit_h_min -12
_diffrn_reflns_limit_k_max 15
_diffrn_reflns_limit_k_min -15
_diffrn_reflns_limit_l_max 16
_diffrn_reflns_limit_l_min -16
_diffrn_reflns_number 13294
_diffrn_reflns_theta_max 28.30
_diffrn_reflns_theta_min 2.43
_diffrn_standards_decay_% 0
_diffrn_standards_number 0
_exptl_absorpt_coefficient_mu 5.760
_exptl_absorpt_correction_T_max 0.4238
_exptl_absorpt_correction_T_min 0.1439
_exptl_absorpt_correction_type multi-scan
_exptl_absorpt_process_details 'Sheldrick, SADABS'
_exptl_crystal_colour colorless
_exptl_crystal_density_diffrn 1.849
_exptl_crystal_density_method 'not measured'
_exptl_crystal_description rod
_exptl_crystal_F_000 684
_exptl_crystal_size_max 0.55
_exptl_crystal_size_mid 0.22
_exptl_crystal_size_min 0.18
_refine_diff_density_max 1.787
_refine_diff_density_min -0.966
_refine_diff_density_rms 0.144
_refine_ls_extinction_coef 0.0003(3)
_refine_ls_extinction_expression Fc^*^=kFc[1+0.001xFc^2^\l^3^/sin(2\q)]^-1/4^
_refine_ls_extinction_method SHELXL
_refine_ls_goodness_of_fit_ref 1.122
_refine_ls_hydrogen_treatment constr
_refine_ls_matrix_type full
_refine_ls_number_parameters 245
_refine_ls_number_reflns 6024
_refine_ls_number_restraints 0
_refine_ls_restrained_S_all 1.090
_refine_ls_R_factor_all 0.0289
_refine_ls_R_factor_gt 0.0262
_refine_ls_shift/su_max -0.001
_refine_ls_shift/su_mean 0.000
_refine_ls_structure_factor_coef Fsqd
_refine_ls_weighting_details 'calc w=1/[\s^2^(Fo^2^)+(0.0386P)^2^+1.9683P] where P=(Fo^2^+2Fc^2^)/3'
_refine_ls_weighting_scheme calc
_refine_ls_wR_factor_gt 0.0704
_refine_ls_wR_factor_ref 0.0711
_reflns_number_gt 5585
_reflns_number_total 6024
_reflns_threshold_expression >2\s(I)
_cod_data_source_file ic0346329si20030606_105005_2.cif
_cod_data_source_block 2
_cod_depositor_comments
;
The following automatic conversions were performed:
'_symmetry_cell_setting' value 'Triclinic' changed to 'triclinic'
according to '/home/saulius/struct/CIF-dictionaries/cif_core.dic'
dictionary named 'cif_core.dic' version 2.4.1 from 2010-06-29.

Automatic conversion script
Id: cif_fix_enum 1527 2010-12-29 10:47:43Z saulius 
;
_cod_original_cell_volume 1247.95(14)
_cod_database_code 4310399

loop_
_symmetry_equiv_pos_as_xyz
'x, y, z'
'-x, -y, -z'

loop_
_atom_site_aniso_label
_atom_site_aniso_U_11
_atom_site_aniso_U_22
_atom_site_aniso_U_33
_atom_site_aniso_U_23
_atom_site_aniso_U_13
_atom_site_aniso_U_12
Pt 0.01581(8) 0.01598(8) 0.01505(8) 0.00893(5) 0.00516(5) 0.00452(5)
N1 0.0172(14) 0.0179(14) 0.0187(15) 0.0084(12) 0.0052(11) 0.0040(12)
N2 0.0166(14) 0.0189(14) 0.0173(14) 0.0104(12) 0.0059(11) 0.0036(11)
N3 0.024(2) 0.0147(14) 0.0178(14) 0.0084(12) 0.0064(12) 0.0060(12)
C1 0.016(2) 0.026(2) 0.023(2) 0.0163(15) 0.0092(13) 0.0045(14)
C2 0.015(2) 0.025(2) 0.022(2) 0.0143(15) 0.0087(13) 0.0047(14)
C3 0.024(2) 0.030(2) 0.018(2) 0.012(2) 0.0082(14) 0.004(2)
C4 0.022(2) 0.042(2) 0.021(2) 0.020(2) 0.0074(14) 0.006(2)
C5 0.026(2) 0.041(2) 0.031(2) 0.028(2) 0.010(2) 0.013(2)
C6 0.019(2) 0.029(2) 0.028(2) 0.020(2) 0.0104(14) 0.0111(15)
C7 0.031(2) 0.026(2) 0.027(2) 0.019(2) 0.011(2) 0.011(2)
C8 0.019(2) 0.024(2) 0.028(2) 0.014(2) 0.0092(14) 0.0082(15)
C9 0.022(2) 0.030(2) 0.041(2) 0.020(2) 0.011(2) 0.012(2)
C10 0.035(2) 0.024(2) 0.035(2) 0.011(2) 0.014(2) 0.015(2)
C11 0.029(2) 0.017(2) 0.035(2) 0.011(2) 0.007(2) 0.006(2)
C12 0.018(2) 0.021(2) 0.033(2) 0.013(2) 0.0024(15) 0.0041(14)
C13 0.028(2) 0.019(2) 0.016(2) 0.0082(14) 0.0094(14) 0.0060(14)
C14 0.017(2) 0.018(2) 0.021(2) 0.0106(14) 0.0074(13) 0.0038(13)
C15 0.025(2) 0.020(2) 0.029(2) 0.012(2) 0.011(2) 0.0050(15)
C16 0.035(2) 0.022(2) 0.034(2) 0.017(2) 0.016(2) 0.011(2)
C17 0.025(2) 0.027(2) 0.029(2) 0.015(2) 0.010(2) 0.012(2)
C18 0.019(2) 0.023(2) 0.022(2) 0.0121(15) 0.0069(14) 0.0077(14)
C19 0.023(2) 0.019(2) 0.026(2) 0.0103(15) 0.0072(15) 0.0076(15)
C20 0.032(2) 0.024(2) 0.023(2) 0.009(2) -0.004(2) 0.011(2)
C21 0.049(3) 0.033(2) 0.019(2) 0.014(2) 0.009(2) 0.022(2)
C22 0.039(2) 0.031(2) 0.023(2) 0.016(2) 0.019(2) 0.018(2)
C23 0.024(2) 0.021(2) 0.023(2) 0.0109(14) 0.0095(14) 0.0069(14)

loop_
_atom_site_label
_atom_site_type_symbol
_atom_site_fract_x
_atom_site_fract_y
_atom_site_fract_z
_atom_site_U_iso_or_equiv
_atom_site_thermal_displace_type
_atom_site_occupancy
_atom_site_calc_flag
_atom_site_refinement_flags
_atom_site_disorder_group
Pt Pt 0.179158(14) 0.436865(12) 0.353305(11) 0.01519(6) Uani 1 d . .
N1 N 0.2019(3) 0.2550(3) 0.3120(3) 0.0185(6) Uani 1 d . .
N2 N 0.1956(3) 0.6320(3) 0.4405(3) 0.0173(6) Uani 1 d . .
N3 N 0.1300(4) 0.4108(3) 0.1696(3) 0.0189(6) Uani 1 d . .
C1 C 0.2349(4) 0.4637(4) 0.5177(3) 0.0200(7) Uani 1 d . .
C2 C 0.2515(4) 0.5830(4) 0.6134(3) 0.0197(7) Uani 1 d . .
C3 C 0.3057(4) 0.6080(4) 0.7337(3) 0.0243(8) Uani 1 d . .
H3 H 0.3176(4) 0.6889(4) 0.7997(3) 0.029 Uiso 1 calc R .
C4 C 0.3428(4) 0.5109(5) 0.7558(4) 0.0271(9) Uani 1 d . .
H4 H 0.3815(4) 0.5277(5) 0.8375(4) 0.033 Uiso 1 calc R .
C5 C 0.3236(5) 0.3894(5) 0.6589(4) 0.0287(9) Uani 1 d . .
H5 H 0.3479(5) 0.3246(5) 0.6751(4) 0.034 Uiso 1 calc R .
C6 C 0.2683(4) 0.3657(4) 0.5390(4) 0.0221(8) Uani 1 d . .
C7 C 0.2257(5) 0.2386(4) 0.4268(4) 0.0253(8) Uani 1 d . .
H7A H 0.1329(5) 0.1774(4) 0.4208(4) 0.030 Uiso 1 calc R .
H7B H 0.3050(5) 0.2008(4) 0.4328(4) 0.030 Uiso 1 calc R .
C8 C 0.3369(4) 0.2546(4) 0.2701(4) 0.0225(8) Uani 1 d . .
H8A H 0.4260(4) 0.3220(4) 0.3389(4) 0.027 Uiso 1 calc R .
H8B H 0.3266(4) 0.2791(4) 0.2041(4) 0.027 Uiso 1 calc R .
C9 C 0.3623(5) 0.1248(4) 0.2236(4) 0.0291(9) Uani 1 d . .
H9A H 0.3881(5) 0.1058(4) 0.2923(4) 0.035 Uiso 1 calc R .
H9B H 0.4472(5) 0.1306(4) 0.1913(4) 0.035 Uiso 1 calc R .
C10 C 0.2237(5) 0.0138(4) 0.1231(4) 0.0308(9) Uani 1 d . .
H10A H 0.2056(5) 0.0262(4) 0.0498(4) 0.037 Uiso 1 calc R .
H10B H 0.2399(5) -0.0702(4) 0.1003(4) 0.037 Uiso 1 calc R .
C11 C 0.0898(5) 0.0113(4) 0.1674(4) 0.0286(9) Uani 1 d . .
H11A H 0.1035(5) -0.0104(4) 0.2351(4) 0.034 Uiso 1 calc R .
H11B H -0.0004(5) -0.0567(4) 0.1002(4) 0.034 Uiso 1 calc R .
C12 C 0.0690(4) 0.1436(4) 0.2113(4) 0.0252(8) Uani 1 d . .
H12A H 0.0474(4) 0.1610(4) 0.1413(4) 0.030 Uiso 1 calc R .
H12B H -0.0184(4) 0.1395(4) 0.2407(4) 0.030 Uiso 1 calc R .
C13 C 0.1952(4) 0.6692(4) 0.5718(3) 0.0211(7) Uani 1 d . .
H13A H 0.2592(4) 0.7612(4) 0.6268(3) 0.025 Uiso 1 calc R .
H13B H 0.0928(4) 0.6598(4) 0.5754(3) 0.025 Uiso 1 calc R .
C14 C 0.3415(4) 0.7108(4) 0.4419(3) 0.0186(7) Uani 1 d . .
H14A H 0.3455(4) 0.6761(4) 0.3573(3) 0.022 Uiso 1 calc R .
H14B H 0.4233(4) 0.6990(4) 0.4907(3) 0.022 Uiso 1 calc R .
C15 C 0.3687(5) 0.8561(4) 0.4934(4) 0.0248(8) Uani 1 d . .
H15A H 0.4615(5) 0.8985(4) 0.4830(4) 0.030 Uiso 1 calc R .
H15B H 0.3822(5) 0.8947(4) 0.5819(4) 0.030 Uiso 1 calc R .
C16 C 0.2395(5) 0.8825(4) 0.4301(4) 0.0280(9) Uani 1 d . .
H16A H 0.2551(5) 0.9766(4) 0.4724(4) 0.034 Uiso 1 calc R .
H16B H 0.2362(5) 0.8574(4) 0.3446(4) 0.034 Uiso 1 calc R .
C17 C 0.0929(5) 0.8053(4) 0.4322(4) 0.0258(8) Uani 1 d . .
H17A H 0.0095(5) 0.8173(4) 0.3853(4) 0.031 Uiso 1 calc R .
H17B H 0.0916(5) 0.8382(4) 0.5174(4) 0.031 Uiso 1 calc R .
C18 C 0.0723(4) 0.6600(4) 0.3766(3) 0.0209(7) Uani 1 d . .
H18A H -0.0233(4) 0.6125(4) 0.3798(3) 0.025 Uiso 1 calc R .
H18B H 0.0664(4) 0.6267(4) 0.2897(3) 0.025 Uiso 1 calc R .
C19 C -0.0079(4) 0.3585(4) 0.0897(4) 0.0231(8) Uani 1 d . .
H19 H -0.0904(4) 0.3393(4) 0.1171(4) 0.028 Uiso 1 calc R .
C20 C -0.0345(5) 0.3313(4) -0.0311(4) 0.0284(9) Uani 1 d . .
H20 H -0.1335(5) 0.2949(4) -0.0851(4) 0.034 Uiso 1 calc R .
C21 C 0.0847(6) 0.3580(4) -0.0722(4) 0.0321(10) Uani 1 d . .
H21 H 0.0691(6) 0.3374(4) -0.1553(4) 0.039 Uiso 1 calc R .
C22 C 0.2263(5) 0.4148(4) 0.0096(4) 0.0274(9) Uani 1 d . .
H22 H 0.3100(5) 0.4362(4) -0.0158(4) 0.033 Uiso 1 calc R .
C23 C 0.2457(4) 0.4404(4) 0.1292(4) 0.0221(7) Uani 1 d . .
H23 H 0.3438(4) 0.4804(4) 0.1853(4) 0.027 Uiso 1 calc R .

loop_
_atom_type_symbol
_atom_type_description
_atom_type_scat_dispersion_real
_atom_type_scat_dispersion_imag
_atom_type_scat_source
C C 0.0033 0.0016 'International Tables Vol C Tables 4.2.6.8 and 6.1.1.4'
H H 0.0000 0.0000 'International Tables Vol C Tables 4.2.6.8 and 6.1.1.4'
N N 0.0061 0.0033 'International Tables Vol C Tables 4.2.6.8 and 6.1.1.4'
O O 0.0106 0.0060 'International Tables Vol C Tables 4.2.6.8 and 6.1.1.4'
F F 0.0171 0.0103 'International Tables Vol C Tables 4.2.6.8 and 6.1.1.4'
Pt Pt -1.7033 8.3905 'International Tables Vol C Tables 4.2.6.8 and 6.1.1.4'
S S 0.1246 0.1234 'International Tables Vol C Tables 4.2.6.8 and 6.1.1.4'

loop_
_geom_angle_atom_site_label_1
_geom_angle_atom_site_label_2
_geom_angle_atom_site_label_3
_geom_angle
_geom_angle_site_symmetry_1
_geom_angle_site_symmetry_3
_geom_angle_publ_flag
C1 Pt N2 82.65(15) . . ?
C1 Pt N1 83.06(15) . . ?
N2 Pt N1 164.45(12) . . ?
C1 Pt N3 176.67(13) . . ?
N2 Pt N3 97.17(12) . . ?
N1 Pt N3 96.73(12) . . ?
C12 N1 C8 108.5(3) . . ?
C12 N1 C7 109.7(3) . . ?
C8 N1 C7 109.7(3) . . ?
C12 N1 Pt 112.4(2) . . ?
C8 N1 Pt 107.0(2) . . ?
C7 N1 Pt 109.5(2) . . ?
C18 N2 C14 108.5(3) . . ?
C18 N2 C13 109.6(3) . . ?
C14 N2 C13 110.0(3) . . ?
C18 N2 Pt 113.3(2) . . ?
C14 N2 Pt 106.8(2) . . ?
C13 N2 Pt 108.5(2) . . ?
C19 N3 C23 117.6(3) . . ?
C19 N3 Pt 124.1(3) . . ?
C23 N3 Pt 118.1(3) . . ?
C2 C1 C6 121.6(4) . . ?
C2 C1 Pt 119.3(3) . . ?
C6 C1 Pt 118.9(3) . . ?
C1 C2 C3 119.8(4) . . ?
C1 C2 C13 113.5(3) . . ?
C3 C2 C13 126.5(4) . . ?
C2 C3 C4 118.8(4) . . ?
C5 C4 C3 121.4(4) . . ?
C6 C5 C4 119.1(4) . . ?
C5 C6 C1 119.3(4) . . ?
C5 C6 C7 125.9(4) . . ?
C1 C6 C7 114.6(3) . . ?
C6 C7 N1 111.3(3) . . ?
N1 C8 C9 114.5(3) . . ?
C8 C9 C10 111.4(3) . . ?
C11 C10 C9 110.0(4) . . ?
C10 C11 C12 110.5(3) . . ?
N1 C12 C11 113.9(3) . . ?
C2 C13 N2 110.1(3) . . ?
N2 C14 C15 114.8(3) . . ?
C14 C15 C16 111.9(3) . . ?
C17 C16 C15 110.1(3) . . ?
C16 C17 C18 110.6(3) . . ?
N2 C18 C17 113.5(3) . . ?
N3 C19 C20 122.5(4) . . ?
C21 C20 C19 119.2(4) . . ?
C22 C21 C20 118.8(4) . . ?
C21 C22 C23 119.3(4) . . ?
N3 C23 C22 122.5(4) . . ?

loop_
_geom_bond_atom_site_label_1
_geom_bond_atom_site_label_2
_geom_bond_distance
_geom_bond_site_symmetry_2
_geom_bond_publ_flag
Pt C1 1.920(4) . ?
Pt N2 2.092(3) . ?
Pt N1 2.104(3) . ?
Pt N3 2.159(3) . ?
N1 C12 1.507(5) . ?
N1 C8 1.509(5) . ?
N1 C7 1.531(5) . ?
N2 C18 1.505(5) . ?
N2 C14 1.506(4) . ?
N2 C13 1.536(5) . ?
N3 C19 1.343(5) . ?
N3 C23 1.355(5) . ?
C1 C2 1.394(6) . ?
C1 C6 1.404(5) . ?
C2 C3 1.394(5) . ?
C2 C13 1.503(5) . ?
C3 C4 1.414(6) . ?
C4 C5 1.410(7) . ?
C5 C6 1.396(6) . ?
C6 C7 1.493(6) . ?
C8 C9 1.525(6) . ?
C9 C10 1.533(6) . ?
C10 C11 1.514(6) . ?
C11 C12 1.530(6) . ?
C14 C15 1.525(5) . ?
C15 C16 1.534(6) . ?
C16 C17 1.523(6) . ?
C17 C18 1.536(6) . ?
C19 C20 1.387(6) . ?
C20 C21 1.383(7) . ?
C21 C22 1.376(6) . ?
C22 C23 1.382(5) . ?

loop_
_geom_torsion_atom_site_label_1
_geom_torsion_atom_site_label_2
_geom_torsion_atom_site_label_3
_geom_torsion_atom_site_label_4
_geom_torsion
_geom_torsion_site_symmetry_1
_geom_torsion_site_symmetry_2
_geom_torsion_site_symmetry_3
_geom_torsion_site_symmetry_4
_geom_torsion_publ_flag
C1 Pt N1 C12 130.2(3) . . . . ?
N2 Pt N1 C12 153.6(4) . . . . ?
N3 Pt N1 C12 -53.1(3) . . . . ?
C1 Pt N1 C8 -110.8(2) . . . . ?
N2 Pt N1 C8 -87.4(5) . . . . ?
N3 Pt N1 C8 65.9(2) . . . . ?
C1 Pt N1 C7 8.1(2) . . . . ?
N2 Pt N1 C7 31.5(5) . . . . ?
N3 Pt N1 C7 -175.3(2) . . . . ?
C1 Pt N2 C18 -138.2(3) . . . . ?
N1 Pt N2 C18 -161.6(4) . . . . ?
N3 Pt N2 C18 45.1(2) . . . . ?
C1 Pt N2 C14 102.3(2) . . . . ?
N1 Pt N2 C14 78.9(5) . . . . ?
N3 Pt N2 C14 -74.3(2) . . . . ?
C1 Pt N2 C13 -16.3(2) . . . . ?
N1 Pt N2 C13 -39.7(5) . . . . ?
N3 Pt N2 C13 167.1(2) . . . . ?
C1 Pt N3 C19 176.2(23) . . . . ?
N2 Pt N3 C19 -97.1(3) . . . . ?
N1 Pt N3 C19 89.9(3) . . . . ?
C1 Pt N3 C23 1.1(25) . . . . ?
N2 Pt N3 C23 87.8(3) . . . . ?
N1 Pt N3 C23 -85.3(3) . . . . ?
N2 Pt C1 C2 3.7(3) . . . . ?
N1 Pt C1 C2 177.5(3) . . . . ?
N3 Pt C1 C2 90.8(24) . . . . ?
N2 Pt C1 C6 -171.8(3) . . . . ?
N1 Pt C1 C6 2.0(3) . . . . ?
N3 Pt C1 C6 -84.7(24) . . . . ?
C6 C1 C2 C3 1.5(6) . . . . ?
Pt C1 C2 C3 -173.9(3) . . . . ?
C6 C1 C2 C13 -174.0(3) . . . . ?
Pt C1 C2 C13 10.7(4) . . . . ?
C1 C2 C3 C4 0.0(6) . . . . ?
C13 C2 C3 C4 174.8(4) . . . . ?
C2 C3 C4 C5 -1.1(6) . . . . ?
C3 C4 C5 C6 0.7(6) . . . . ?
C4 C5 C6 C1 0.7(6) . . . . ?
C4 C5 C6 C7 -172.8(4) . . . . ?
C2 C1 C6 C5 -1.9(6) . . . . ?
Pt C1 C6 C5 173.5(3) . . . . ?
C2 C1 C6 C7 172.4(3) . . . . ?
Pt C1 C6 C7 -12.3(4) . . . . ?
C5 C6 C7 N1 -167.8(4) . . . . ?
C1 C6 C7 N1 18.4(5) . . . . ?
C12 N1 C7 C6 -139.8(3) . . . . ?
C8 N1 C7 C6 101.1(4) . . . . ?
Pt N1 C7 C6 -16.0(4) . . . . ?
C12 N1 C8 C9 -52.6(4) . . . . ?
C7 N1 C8 C9 67.2(4) . . . . ?
Pt N1 C8 C9 -174.1(3) . . . . ?
N1 C8 C9 C10 54.0(5) . . . . ?
C8 C9 C10 C11 -53.9(5) . . . . ?
C9 C10 C11 C12 55.5(5) . . . . ?
C8 N1 C12 C11 54.4(4) . . . . ?
C7 N1 C12 C11 -65.5(4) . . . . ?
Pt N1 C12 C11 172.5(3) . . . . ?
C10 C11 C12 N1 -57.8(5) . . . . ?
C1 C2 C13 N2 -24.0(4) . . . . ?
C3 C2 C13 N2 161.0(3) . . . . ?
C18 N2 C13 C2 149.6(3) . . . . ?
C14 N2 C13 C2 -91.1(3) . . . . ?
Pt N2 C13 C2 25.4(3) . . . . ?
C18 N2 C14 C15 52.9(4) . . . . ?
C13 N2 C14 C15 -66.9(4) . . . . ?
Pt N2 C14 C15 175.4(3) . . . . ?
N2 C14 C15 C16 -53.2(4) . . . . ?
C14 C15 C16 C17 52.4(5) . . . . ?
C15 C16 C17 C18 -54.6(5) . . . . ?
C14 N2 C18 C17 -55.3(4) . . . . ?
C13 N2 C18 C17 64.9(4) . . . . ?
Pt N2 C18 C17 -173.8(2) . . . . ?
C16 C17 C18 N2 58.1(4) . . . . ?
C23 N3 C19 C20 1.7(6) . . . . ?
Pt N3 C19 C20 -173.5(3) . . . . ?
N3 C19 C20 C21 0.4(6) . . . . ?
C19 C20 C21 C22 -2.2(6) . . . . ?
C20 C21 C22 C23 1.7(6) . . . . ?
C19 N3 C23 C22 -2.2(6) . . . . ?
Pt N3 C23 C22 173.3(3) . . . . ?
C21 C22 C23 N3 0.5(6) . . . . ?
